data_7033263
loop_
_publ_author_name
'Werrett, Melissa V.'
'Huff, Gregory S.'
'Muzzioli, Sara'
'Fiorini, Valentina'
'Zacchini, Stefano'
'Skelton, Brian W.'
'Maggiore, Antonio'
'Malicka, Joanna M.'
'Cocchi, Massimo'
'Gordon, Keith C.'
'Stagni, Stefano'
'Massi, Massimiliano'

_publ_section_title
;
 Methylated Re(i) tetrazolato complexes: photophysical properties and
 Light Emitting Devices.
;
_journal_issue 18
_journal_name_full 'Dalton transactions (Cambridge, England : 2003)'
_journal_page_first 8379
_journal_page_last 8393
_journal_paper_doi 10.1039/c4dt03228d
_journal_volume 44
_journal_year 2015
_chemical_formula_moiety 'C25 H18 N6 O5 Re, F6 P'
_chemical_formula_sum 'C25 H18 F6 N6 O5 P Re'
_chemical_formula_weight 813.62
_chemical_name_systematic
;
 ?
;
_space_group_IT_number 14
_symmetry_cell_setting monoclinic
_symmetry_space_group_name_Hall '-P 2ybc'
_symmetry_space_group_name_H-M 'P 1 21/c 1'
_atom_sites_solution_hydrogens geom
_atom_sites_solution_primary direct
_atom_sites_solution_secondary difmap
_audit_creation_date 2011-07-22T13:03:28-00:00
_audit_creation_method 'WinGX routine CIF_UPDATE'
_audit_update_record
;
2014-11-19 deposited with the CCDC.
2014-11-28 downloaded from the CCDC.
;
_cell_angle_alpha 90
_cell_angle_beta 114.201(4)
_cell_angle_gamma 90
_cell_formula_units_Z 4
_cell_length_a 18.0672(6)
_cell_length_b 9.8480(2)
_cell_length_c 16.8781(6)
_cell_measurement_reflns_used 27731
_cell_measurement_temperature 100(2)
_cell_measurement_theta_max 36.3621
_cell_measurement_theta_min 3.6376
_cell_volume 2739.12(17)
_computing_cell_refinement
;
        CrysAlisPro, Oxford Diffraction Ltd.,
        Version 1.171.33.52 (release 06-11-2009 CrysAlis171 .NET)
        (compiled Nov  6 2009,16:24:50)
;
_computing_data_collection
;
        CrysAlisPro, Oxford Diffraction Ltd.,
        Version 1.171.33.52 (release 06-11-2009 CrysAlis171 .NET)
        (compiled Nov  6 2009,16:24:50)
;
_computing_data_reduction
;
        CrysAlisPro, Oxford Diffraction Ltd.,
        Version 1.171.33.52 (release 06-11-2009 CrysAlis171 .NET)
        (compiled Nov  6 2009,16:24:50)
;
_computing_molecular_graphics 'OrtepII (Johnson, C. K. (1976)'
_computing_publication_material 'WinGX Farrugia, L. J. (1999)'
_computing_structure_refinement 'SHELXL-97 (Sheldrick, 2008)'
_diffrn_ambient_temperature 100(2)
_diffrn_detector_area_resol_mean 10.4738
_diffrn_measured_fraction_theta_full 0.99
_diffrn_measured_fraction_theta_max 0.968
_diffrn_measurement_device_type 'Oxford Diffraction Gemini diffractometer'
_diffrn_measurement_method '\w scans'
_diffrn_orient_matrix_UB_11 -0.0128302709
_diffrn_orient_matrix_UB_12 0.0013696844
_diffrn_orient_matrix_UB_13 0.0327787547
_diffrn_orient_matrix_UB_21 -0.0437087059
_diffrn_orient_matrix_UB_22 -0.0115085037
_diffrn_orient_matrix_UB_23 -0.0273650986
_diffrn_orient_matrix_UB_31 0.0069081136
_diffrn_orient_matrix_UB_32 -0.0710648146
_diffrn_orient_matrix_UB_33 0.0051259899
_diffrn_radiation_monochromator graphite
_diffrn_radiation_type MoK\a
_diffrn_radiation_wavelength 0.71073
_diffrn_reflns_av_R_equivalents 0.0403
_diffrn_reflns_av_unetI/netI 0.0396
_diffrn_reflns_limit_h_max 29
_diffrn_reflns_limit_h_min -29
_diffrn_reflns_limit_k_max 15
_diffrn_reflns_limit_k_min -16
_diffrn_reflns_limit_l_max 27
_diffrn_reflns_limit_l_min -27
_diffrn_reflns_number 81206
_diffrn_reflns_theta_full 36
_diffrn_reflns_theta_max 36.45
_diffrn_reflns_theta_min 3.85
_exptl_absorpt_coefficient_mu 4.585
_exptl_absorpt_correction_T_max 0.483
_exptl_absorpt_correction_T_min 0.405
_exptl_absorpt_correction_type analytical
_exptl_absorpt_process_details
;
        CrysAlisPro, Oxford Diffraction Ltd.,
        Version 1.171.33.52 (release 06-11-2009 CrysAlis171 .NET)
        (compiled Nov  6 2009,16:24:50)
Analytical numeric absorption correction using a multifaceted crystal
                        model based on expressions derived by R.C. Clark & J.S.
        (Clark, R. C. & Reid, J. S. (1995). Acta Cryst. A51, 887-897)
;
_exptl_crystal_colour colour
_exptl_crystal_density_diffrn 1.973
_exptl_crystal_density_method 'not measured'
_exptl_crystal_description prism
_exptl_crystal_F_000 1576
_exptl_crystal_size_max 0.27
_exptl_crystal_size_mid 0.23
_exptl_crystal_size_min 0.2
_refine_diff_density_max 2
_refine_diff_density_min -1.326
_refine_diff_density_rms 0.132
_refine_ls_extinction_method none
_refine_ls_goodness_of_fit_ref 0.967
_refine_ls_hydrogen_treatment constr
_refine_ls_matrix_type full
_refine_ls_number_parameters 400
_refine_ls_number_reflns 12974
_refine_ls_number_restraints 0
_refine_ls_restrained_S_all 0.967
_refine_ls_R_factor_all 0.0599
_refine_ls_R_factor_gt 0.036
_refine_ls_shift/su_max 0.002
_refine_ls_shift/su_mean 0
_refine_ls_structure_factor_coef Fsqd
_refine_ls_weighting_details 'calc w=1/[\s^2^(Fo^2^)+(0.0574P)^2^] where P=(Fo^2^+2Fc^2^)/3'
_refine_ls_weighting_scheme calc
_refine_ls_wR_factor_gt 0.0914
_refine_ls_wR_factor_ref 0.096
_reflns_number_gt 8983
_reflns_number_total 12974
_reflns_threshold_expression I>2\s(I)
_cod_data_source_file c4dt03228d2.cif
_cod_data_source_block phenestere
_cod_depositor_comments
;
 Removing the '_symmetry_space_group_name_moiety' data item since it was not
 found in the core CIF dictionary and the same information was already provided
 in the official space group data items. No information was lost by removing
 this data item.

 Antanas Vaitkus,
 2017-03-06

 Adding full bibliography for 7033259--7033264.cif.
;
_cod_database_code 7033263

loop_
_symmetry_equiv_pos_as_xyz
'x, y, z'
'-x, y+1/2, -z+1/2'
'-x, -y, -z'
'x, -y-1/2, z-1/2'

loop_
_atom_site_label
_atom_site_type_symbol
_atom_site_fract_x
_atom_site_fract_y
_atom_site_fract_z
_atom_site_U_iso_or_equiv
_atom_site_adp_type
_atom_site_occupancy
_atom_site_symmetry_multiplicity
_atom_site_calc_flag
_atom_site_refinement_flags
Re1 Re 0.770900(6) 0.540583(11) 0.142522(7) 0.02748(4) Uani 1 1 d .
C1 C 0.82675(19) 0.6940(3) 0.1212(2) 0.0341(6) Uani 1 1 d .
O1 O 0.86040(16) 0.7853(2) 0.10998(17) 0.0462(6) Uani 1 1 d .
C2 C 0.72470(17) 0.6609(3) 0.20098(19) 0.0312(6) Uani 1 1 d .
O2 O 0.69774(13) 0.7354(2) 0.23453(15) 0.0388(5) Uani 1 1 d .
C3 C 0.86370(19) 0.5164(3) 0.2512(2) 0.0300(5) Uani 1 1 d .
O3 O 0.91927(14) 0.5028(3) 0.31711(15) 0.0394(5) Uani 1 1 d .
N11 N 0.70003(16) 0.3690(3) 0.15614(19) 0.0399(6) Uani 1 1 d .
C12 C 0.63080(19) 0.3424(4) 0.0863(2) 0.0437(8) Uani 1 1 d .
C13 C 0.5768(2) 0.2327(5) 0.0858(3) 0.0590(11) Uani 1 1 d .
C14 C 0.5981(3) 0.1595(5) 0.1623(4) 0.0657(12) Uani 1 1 d .
H14 H 0.5631 0.0895 0.1652 0.079 Uiso 1 1 calc R
C15 C 0.6675(3) 0.1856(5) 0.2329(3) 0.0677(12) Uani 1 1 d .
H15 H 0.6819 0.1342 0.2847 0.081 Uiso 1 1 calc R
C16 C 0.7179(3) 0.2911(4) 0.2274(3) 0.0525(9) Uani 1 1 d .
H16 H 0.7671 0.3082 0.2765 0.063 Uiso 1 1 calc R
C17 C 0.5073(2) 0.2119(5) 0.0088(3) 0.0687(13) Uani 1 1 d .
H17 H 0.4709 0.1412 0.0068 0.082 Uiso 1 1 calc R
N21 N 0.66404(18) 0.5355(3) 0.01976(19) 0.0434(7) Uani 1 1 d .
C22 C 0.61217(19) 0.4261(4) 0.0142(3) 0.0498(10) Uani 1 1 d .
C23 C 0.5421(2) 0.3980(5) -0.0629(3) 0.0589(11) Uani 1 1 d .
C24 C 0.5775(3) 0.5878(5) -0.1298(3) 0.0654(13) Uani 1 1 d .
H24 H 0.5667 0.6428 -0.1795 0.079 Uiso 1 1 calc R
C25 C 0.5272(3) 0.4804(5) -0.1330(3) 0.0636(13) Uani 1 1 d .
H25 H 0.4809 0.4634 -0.1854 0.076 Uiso 1 1 calc R
C26 C 0.6476(3) 0.6151(5) -0.0486(2) 0.0568(10) Uani 1 1 d .
H26 H 0.6817 0.6906 -0.0448 0.068 Uiso 1 1 calc R
C27 C 0.4909(2) 0.2875(5) -0.0612(3) 0.0630(13) Uani 1 1 d .
H27 H 0.4436 0.2681 -0.1121 0.076 Uiso 1 1 calc R
N1 N 0.81476(14) 0.4080(2) 0.06565(15) 0.0273(4) Uani 1 1 d .
N2 N 0.80837(17) 0.4512(2) -0.01407(17) 0.0328(5) Uani 1 1 d .
N3 N 0.83480(15) 0.3591(3) -0.04968(16) 0.0328(5) Uani 1 1 d .
N4 N 0.85918(14) 0.2540(2) 0.00621(15) 0.0299(5) Uani 1 1 d .
C4 C 0.8920(2) 0.1300(3) -0.0141(2) 0.0387(7) Uani 1 1 d .
H4A H 0.8482 0.0636 -0.04 0.058 Uiso 1 1 calc R
H4B H 0.9337 0.0924 0.0394 0.058 Uiso 1 1 calc R
H4C H 0.9161 0.1507 -0.0552 0.058 Uiso 1 1 calc R
C5 C 0.84693(15) 0.2843(3) 0.07749(17) 0.0256(5) Uani 1 1 d .
C51 C 0.86616(16) 0.1940(3) 0.15270(17) 0.0268(5) Uani 1 1 d .
C52 C 0.93971(17) 0.2047(3) 0.2243(2) 0.0347(6) Uani 1 1 d .
H52 H 0.9776 0.2731 0.2265 0.042 Uiso 1 1 calc R
C53 C 0.95755(18) 0.1138(3) 0.2932(2) 0.0375(6) Uani 1 1 d .
H53 H 1.0083 0.1191 0.342 0.045 Uiso 1 1 calc R
C54 C 0.90146(18) 0.0161(3) 0.29058(19) 0.0282(5) Uani 1 1 d .
C55 C 0.8273(2) 0.0082(3) 0.2200(2) 0.0381(7) Uani 1 1 d .
H55 H 0.7883 -0.057 0.2194 0.046 Uiso 1 1 calc R
C56 C 0.8097(2) 0.0953(3) 0.1502(2) 0.0381(7) Uani 1 1 d .
H56 H 0.7595 0.088 0.1009 0.046 Uiso 1 1 calc R
C57 C 0.92457(19) -0.0828(3) 0.3649(2) 0.0335(6) Uani 1 1 d .
O57 O 0.99162(15) -0.0981(3) 0.41879(17) 0.0495(6) Uani 1 1 d .
C58 C 0.8760(2) -0.2474(4) 0.4326(2) 0.0449(8) Uani 1 1 d .
H58A H 0.9124 -0.3194 0.4299 0.067 Uiso 1 1 calc R
H58B H 0.8247 -0.2875 0.4276 0.067 Uiso 1 1 calc R
H58C H 0.9015 -0.1993 0.4881 0.067 Uiso 1 1 calc R
O58 O 0.86051(14) -0.1521(2) 0.36123(14) 0.0387(5) Uani 1 1 d .
P1 P 0.64519(6) 0.02781(9) 0.89667(6) 0.04136(19) Uani 1 1 d .
F11 F 0.6801(5) 0.0234(5) 0.8285(5) 0.197(3) Uani 1 1 d .
F12 F 0.5976(2) -0.1117(3) 0.8524(2) 0.0969(11) Uani 1 1 d .
F13 F 0.6248(3) 0.0035(5) 0.9746(3) 0.1217(17) Uani 1 1 d .
F14 F 0.68857(14) 0.1654(2) 0.93683(18) 0.0689(7) Uani 1 1 d .
F15 F 0.7213(2) -0.0608(4) 0.9489(4) 0.1254(18) Uani 1 1 d .
F16 F 0.5686(2) 0.1072(4) 0.8367(2) 0.1106(13) Uani 1 1 d .

loop_
_atom_site_aniso_label
_atom_site_aniso_U_11
_atom_site_aniso_U_22
_atom_site_aniso_U_33
_atom_site_aniso_U_23
_atom_site_aniso_U_13
_atom_site_aniso_U_12
Re1 0.02930(6) 0.03128(6) 0.02292(5) -0.00101(4) 0.01179(4) 0.00128(4)
C1 0.0415(15) 0.0340(14) 0.0340(15) 0.0011(11) 0.0228(13) 0.0074(12)
O1 0.0629(15) 0.0344(11) 0.0558(15) 0.0019(11) 0.0390(13) 0.0029(11)
C2 0.0264(12) 0.0364(14) 0.0300(14) -0.0025(11) 0.0108(10) -0.0033(10)
O2 0.0370(11) 0.0438(12) 0.0393(12) -0.0076(10) 0.0193(9) 0.0012(9)
C3 0.0347(14) 0.0321(14) 0.0274(13) -0.0012(10) 0.0170(11) 0.0007(10)
O3 0.0362(12) 0.0514(12) 0.0281(11) 0.0009(10) 0.0105(9) 0.0025(10)
N11 0.0385(13) 0.0441(14) 0.0431(15) -0.0134(12) 0.0227(12) -0.0097(11)
C12 0.0309(14) 0.0509(18) 0.050(2) -0.0187(16) 0.0170(14) -0.0001(13)
C13 0.0359(17) 0.067(2) 0.076(3) -0.035(2) 0.0247(18) -0.0075(17)
C14 0.066(3) 0.065(3) 0.087(3) -0.014(2) 0.052(3) -0.015(2)
C15 0.083(3) 0.061(3) 0.075(3) -0.006(2) 0.048(3) -0.024(2)
C16 0.068(2) 0.049(2) 0.050(2) -0.0058(17) 0.0331(19) -0.0163(18)
C17 0.044(2) 0.080(3) 0.082(4) -0.033(3) 0.027(2) -0.014(2)
N21 0.0388(14) 0.0591(18) 0.0272(13) -0.0074(12) 0.0084(11) 0.0184(13)
C22 0.0261(14) 0.066(2) 0.051(2) -0.0293(18) 0.0090(14) 0.0068(14)
C23 0.0415(18) 0.073(3) 0.048(2) -0.021(2) 0.0041(16) 0.0203(19)
C24 0.079(3) 0.076(3) 0.038(2) 0.0084(19) 0.020(2) 0.043(3)
C25 0.052(2) 0.076(3) 0.053(3) -0.011(2) 0.0108(19) 0.025(2)
C26 0.059(2) 0.074(3) 0.0343(17) 0.0043(18) 0.0153(16) 0.029(2)
C27 0.0237(14) 0.078(3) 0.076(3) -0.039(2) 0.0082(17) -0.0028(16)
N1 0.0316(11) 0.0289(11) 0.0219(10) 0.0017(8) 0.0114(9) 0.0026(9)
N2 0.0401(13) 0.0355(12) 0.0256(11) 0.0004(9) 0.0162(10) -0.0007(10)
N3 0.0384(12) 0.0379(13) 0.0250(11) -0.0001(9) 0.0159(10) -0.0005(10)
N4 0.0368(12) 0.0305(11) 0.0261(11) -0.0053(9) 0.0168(9) -0.0022(9)
C4 0.0458(17) 0.0340(14) 0.0413(17) -0.0106(12) 0.0229(14) 0.0006(13)
C5 0.0261(11) 0.0282(12) 0.0221(11) -0.0018(9) 0.0095(9) -0.0024(9)
C51 0.0287(12) 0.0290(12) 0.0228(11) -0.0014(9) 0.0106(10) -0.0011(10)
C52 0.0265(12) 0.0421(16) 0.0320(14) 0.0034(12) 0.0083(11) -0.0042(11)
C53 0.0276(13) 0.0494(18) 0.0313(14) 0.0047(13) 0.0079(11) 0.0012(12)
C54 0.0340(13) 0.0271(13) 0.0263(13) 0.0004(9) 0.0152(11) 0.0061(10)
C55 0.0400(16) 0.0327(14) 0.0348(16) 0.0042(12) 0.0085(13) -0.0101(12)
C56 0.0388(16) 0.0363(15) 0.0290(14) 0.0033(12) 0.0036(12) -0.0112(12)
C57 0.0381(15) 0.0362(13) 0.0302(14) 0.0002(11) 0.0180(12) 0.0098(12)
O57 0.0440(13) 0.0561(15) 0.0450(14) 0.0167(12) 0.0148(11) 0.0165(12)
C58 0.062(2) 0.0418(17) 0.0386(17) 0.0126(13) 0.0283(16) 0.0109(15)
O58 0.0501(13) 0.0372(11) 0.0322(11) 0.0072(9) 0.0202(10) 0.0033(9)
P1 0.0375(4) 0.0470(5) 0.0401(5) 0.0015(4) 0.0165(4) 0.0010(3)
F11 0.329(8) 0.116(4) 0.300(8) -0.025(4) 0.286(7) -0.012(4)
F12 0.097(2) 0.0707(18) 0.088(2) -0.0099(17) 0.0024(18) -0.0016(17)
F13 0.191(5) 0.126(2) 0.089(3) -0.022(2) 0.099(3) -0.056(3)
F14 0.0510(13) 0.0486(12) 0.0865(19) -0.0094(12) 0.0072(12) -0.0128(10)
F15 0.0601(19) 0.086(2) 0.195(5) -0.017(3) 0.016(2) 0.0150(16)
F16 0.076(2) 0.140(3) 0.0677(19) -0.027(2) -0.0189(16) 0.022(2)

loop_
_atom_type_symbol
_atom_type_description
_atom_type_scat_dispersion_real
_atom_type_scat_dispersion_imag
_atom_type_scat_source
C C 0.0033 0.0016 'International Tables Vol C Tables 4.2.6.8 and 6.1.1.4'
H H 0 0 'International Tables Vol C Tables 4.2.6.8 and 6.1.1.4'
N N 0.0061 0.0033 'International Tables Vol C Tables 4.2.6.8 and 6.1.1.4'
O O 0.0106 0.006 'International Tables Vol C Tables 4.2.6.8 and 6.1.1.4'
F F 0.0171 0.0103 'International Tables Vol C Tables 4.2.6.8 and 6.1.1.4'
P P 0.1023 0.0942 'International Tables Vol C Tables 4.2.6.8 and 6.1.1.4'
Re Re -1.0185 7.231 'International Tables Vol C Tables 4.2.6.8 and 6.1.1.4'

loop_
_exptl_crystal_face_index_h
_exptl_crystal_face_index_k
_exptl_crystal_face_index_l
_exptl_crystal_face_perp_dist
1 0 0 0.0833
-1 0 0 0.1177
-1 1 0 0.0469
0 -2 1 0.1808
-1 -2 0 0.1904
1 2 0 0.0541
-1 0 3 0.094
0 0 -1 0.1114
1 0 -1 0.1262
-1 0 1 0.1046

loop_
_geom_angle_atom_site_label_1
_geom_angle_atom_site_label_2
_geom_angle_atom_site_label_3
_geom_angle
C3 Re1 C1 87.51(13)
C3 Re1 C2 88.82(12)
C1 Re1 C2 89.05(12)
C3 Re1 N21 171.54(12)
C1 Re1 N21 99.68(13)
C2 Re1 N21 95.71(11)
C3 Re1 N11 97.05(12)
C1 Re1 N11 175.41(12)
C2 Re1 N11 91.50(11)
N21 Re1 N11 75.74(12)
C3 Re1 N1 96.00(10)
C1 Re1 N1 90.71(10)
C2 Re1 N1 175.16(10)
N21 Re1 N1 79.57(9)
N11 Re1 N1 88.36(9)
O1 C1 Re1 178.9(3)
O2 C2 Re1 178.1(3)
O3 C3 Re1 179.3(3)
C12 N11 C16 117.8(3)
C12 N11 Re1 115.5(2)
C16 N11 Re1 126.6(2)
N11 C12 C22 117.1(3)
N11 C12 C13 122.0(4)
C22 C12 C13 120.9(3)
C14 C13 C17 125.9(4)
C14 C13 C12 116.8(4)
C17 C13 C12 117.2(5)
C15 C14 C13 121.5(4)
C15 C14 H14 119.2
C13 C14 H14 119.2
C14 C15 C16 118.2(4)
C14 C15 H15 120.9
C16 C15 H15 120.9
N11 C16 C15 123.6(4)
N11 C16 H16 118.2
C15 C16 H16 118.2
C27 C17 C13 122.2(4)
C27 C17 H17 118.9
C13 C17 H17 118.9
C26 N21 C22 119.4(3)
C26 N21 Re1 127.6(3)
C22 N21 Re1 112.8(2)
C12 C22 N21 118.7(3)
C12 C22 C23 119.4(4)
N21 C22 C23 122.0(4)
C25 C23 C22 117.5(5)
C25 C23 C27 124.5(4)
C22 C23 C27 117.9(4)
C25 C24 C26 118.8(4)
C25 C24 H24 120.6
C26 C24 H24 120.6
C23 C25 C24 121.8(4)
C23 C25 H25 119.1
C24 C25 H25 119.1
N21 C26 C24 120.5(4)
N21 C26 H26 119.8
C24 C26 H26 119.8
C17 C27 C23 122.3(4)
C17 C27 H27 118.9
C23 C27 H27 118.9
C5 N1 N2 106.7(2)
C5 N1 Re1 134.02(19)
N2 N1 Re1 119.24(17)
N3 N2 N1 110.1(2)
N2 N3 N4 107.0(2)
C5 N4 N3 109.3(2)
C5 N4 C4 129.0(3)
N3 N4 C4 121.8(2)
N4 C4 H4A 109.5
N4 C4 H4B 109.5
H4A C4 H4B 109.5
N4 C4 H4C 109.5
H4A C4 H4C 109.5
H4B C4 H4C 109.5
N1 C5 N4 107.0(2)
N1 C5 C51 128.2(2)
N4 C5 C51 124.8(2)
C52 C51 C56 120.4(3)
C52 C51 C5 120.6(2)
C56 C51 C5 118.9(2)
C51 C52 C53 119.3(3)
C51 C52 H52 120.4
C53 C52 H52 120.4
C54 C53 C52 120.2(3)
C54 C53 H53 119.9
C52 C53 H53 119.9
C55 C54 C53 120.3(3)
C55 C54 C57 121.4(3)
C53 C54 C57 118.3(3)
C54 C55 C56 120.1(3)
C54 C55 H55 120
C56 C55 H55 120
C55 C56 C51 119.7(3)
C55 C56 H56 120.2
C51 C56 H56 120.2
O57 C57 O58 124.6(3)
O57 C57 C54 124.5(3)
O58 C57 C54 110.8(3)
O58 C58 H58A 109.5
O58 C58 H58B 109.5
H58A C58 H58B 109.5
O58 C58 H58C 109.5
H58A C58 H58C 109.5
H58B C58 H58C 109.5
C57 O58 C58 115.1(3)
F11 P1 F13 165.9(4)
F11 P1 F16 93.3(4)
F13 P1 F16 100.1(3)
F11 P1 F15 82.4(4)
F13 P1 F15 83.9(3)
F16 P1 F15 174.3(2)
F11 P1 F14 93.6(3)
F13 P1 F14 91.0(2)
F16 P1 F14 90.03(17)
F15 P1 F14 94.01(17)
F11 P1 F12 86.2(3)
F13 P1 F12 89.7(2)
F16 P1 F12 87.94(18)
F15 P1 F12 88.00(18)
F14 P1 F12 177.95(17)

loop_
_geom_bond_atom_site_label_1
_geom_bond_atom_site_label_2
_geom_bond_distance
Re1 C3 1.926(3)
Re1 C1 1.930(3)
Re1 C2 1.936(3)
Re1 N21 2.178(3)
Re1 N11 2.189(3)
Re1 N1 2.204(2)
C1 O1 1.145(4)
C2 O2 1.150(4)
C3 O3 1.161(4)
N11 C12 1.347(4)
N11 C16 1.349(5)
C12 C22 1.391(6)
C12 C13 1.453(6)
C13 C14 1.389(7)
C13 C17 1.403(6)
C14 C15 1.355(7)
C14 H14 0.95
C15 C16 1.409(5)
C15 H15 0.95
C16 H16 0.95
C17 C27 1.322(7)
C17 H17 0.95
N21 C26 1.325(5)
N21 C22 1.406(5)
C22 C23 1.421(5)
C23 C25 1.368(7)
C23 C27 1.436(7)
C24 C25 1.381(8)
C24 C26 1.459(6)
C24 H24 0.95
C25 H25 0.95
C26 H26 0.95
C27 H27 0.95
N1 C5 1.329(3)
N1 N2 1.370(3)
N2 N3 1.284(3)
N3 N4 1.347(3)
N4 C5 1.343(3)
N4 C4 1.458(4)
C4 H4A 0.98
C4 H4B 0.98
C4 H4C 0.98
C5 C51 1.471(4)
C51 C52 1.386(4)
C51 C56 1.397(4)
C52 C53 1.395(4)
C52 H52 0.95
C53 C54 1.385(4)
C53 H53 0.95
C54 C55 1.383(4)
C54 C57 1.506(4)
C55 C56 1.384(4)
C55 H55 0.95
C56 H56 0.95
C57 O57 1.189(4)
C57 O58 1.323(4)
C58 O58 1.460(4)
C58 H58A 0.98
C58 H58B 0.98
C58 H58C 0.98
P1 F11 1.523(5)
P1 F13 1.523(4)
P1 F16 1.550(3)
P1 F15 1.561(4)
P1 F14 1.573(2)
P1 F12 1.631(3)
